data_7202568
loop_
_publ_author_name
'Wang, Chuan-Feng'
'Zhu, Zhen-Yu'
'Zhang, Zheng-Xing'
'Chen, Zhen-Xia'
'Zhou, Xi-Geng'

_publ_section_title
;
 Crystal engineering of zinc(ii) and copper(ii) complexes containing
 3,5-dimethylisoxazole-4-carboxylate ligand via O?H?N, C?H?A (A = N, O
 and ?) and bifurcated C?H?N/O interactions
;
_journal_issue 1
_journal_name_full CrystEngComm
_journal_page_first 35
_journal_paper_doi 10.1039/b615091h
_journal_volume 9
_journal_year 2007
_chemical_formula_sum 'C36 H40 N6 O20 Zn3'
_chemical_formula_weight 1072.85
_chemical_name_systematic
;
?
;
_space_group_IT_number 2
_symmetry_cell_setting triclinic
_symmetry_space_group_name_Hall '-P 1'
_symmetry_space_group_name_H-M 'P -1'
_atom_sites_solution_hydrogens geom
_atom_sites_solution_primary direct
_atom_sites_solution_secondary difmap
_audit_creation_method SHELXL-97
_cell_angle_alpha 88.961(9)
_cell_angle_beta 69.655(9)
_cell_angle_gamma 89.692(9)
_cell_formula_units_Z 1
_cell_length_a 10.122(7)
_cell_length_b 10.124(7)
_cell_length_c 11.446(8)
_cell_measurement_temperature 298(2)
_cell_volume 1099.6(13)
_computing_cell_refinement 'Bruker SMART'
_computing_data_collection 'Bruker SMART'
_computing_data_reduction 'Bruker SHELXTL'
_computing_molecular_graphics 'Bruker SHELXTL'
_computing_publication_material 'Bruker SHELXTL'
_computing_structure_refinement 'Bruker SHELXTL'
_computing_structure_solution 'Bruker SHELXTL'
_diffrn_ambient_temperature 298(2)
_diffrn_measured_fraction_theta_full 0.984
_diffrn_measured_fraction_theta_max 0.984
_diffrn_radiation_monochromator graphite
_diffrn_radiation_source 'fine-focus sealed tube'
_diffrn_radiation_type MoK\a
_diffrn_radiation_wavelength 0.71073
_diffrn_reflns_av_R_equivalents 0.0225
_diffrn_reflns_av_sigmaI/netI 0.0221
_diffrn_reflns_limit_h_max 11
_diffrn_reflns_limit_h_min -12
_diffrn_reflns_limit_k_max 11
_diffrn_reflns_limit_k_min -12
_diffrn_reflns_limit_l_max 13
_diffrn_reflns_limit_l_min -13
_diffrn_reflns_number 4591
_diffrn_reflns_theta_full 25.01
_diffrn_reflns_theta_max 25.01
_diffrn_reflns_theta_min 1.90
_exptl_absorpt_coefficient_mu 1.709
_exptl_absorpt_correction_T_max 0.9194
_exptl_absorpt_correction_T_min 0.8477
_exptl_crystal_density_diffrn 1.620
_exptl_crystal_density_method 'not measured'
_exptl_crystal_F_000 548
_exptl_crystal_size_max 0.10
_exptl_crystal_size_mid 0.05
_exptl_crystal_size_min 0.05
_refine_diff_density_max 0.279
_refine_diff_density_min -0.433
_refine_diff_density_rms 0.066
_refine_ls_extinction_coef 0.0006(10)
_refine_ls_extinction_expression Fc^*^=kFc[1+0.001xFc^2^\l^3^/sin(2\q)]^-1/4^
_refine_ls_extinction_method SHELXL
_refine_ls_goodness_of_fit_ref 1.050
_refine_ls_hydrogen_treatment mixed
_refine_ls_matrix_type full
_refine_ls_number_parameters 310
_refine_ls_number_reflns 3790
_refine_ls_number_restraints 0
_refine_ls_restrained_S_all 1.050
_refine_ls_R_factor_all 0.0327
_refine_ls_R_factor_gt 0.0297
_refine_ls_shift/su_max 0.001
_refine_ls_shift/su_mean 0.000
_refine_ls_structure_factor_coef Fsqd
_refine_ls_weighting_details 'calc w=1/[\s^2^(Fo^2^)+(0.0639P)^2^+0.0000P] where P=(Fo^2^+2Fc^2^)/3'
_refine_ls_weighting_scheme calc
_refine_ls_wR_factor_gt 0.0847
_refine_ls_wR_factor_ref 0.0864
_reflns_number_gt 3369
_reflns_number_total 3790
_reflns_threshold_expression >2sigma(I)
_cod_data_source_file b615091h.txt
_cod_data_source_block f51021b
_cod_original_cell_volume 1099.5(14)
_cod_original_sg_symbol_H-M P-1
_cod_database_code 7202568

loop_
_symmetry_equiv_pos_as_xyz
'x, y, z'
'-x, -y, -z'

loop_
_atom_site_label
_atom_site_type_symbol
_atom_site_fract_x
_atom_site_fract_y
_atom_site_fract_z
_atom_site_U_iso_or_equiv
_atom_site_adp_type
_atom_site_occupancy
_atom_site_symmetry_multiplicity
_atom_site_calc_flag
_atom_site_refinement_flags
_atom_site_disorder_assembly
_atom_site_disorder_group
Zn1 Zn 0.0000 0.0000 0.0000 0.02654(12) Uani 1 2 d S . .
Zn2 Zn 0.12593(2) 0.20104(2) 0.18624(2) 0.02962(12) Uani 1 1 d . . .
N1 N -0.5263(2) 0.3017(2) 0.2804(2) 0.0507(6) Uani 1 1 d . . .
N2 N 0.0980(2) -0.4195(2) 0.3183(2) 0.0457(5) Uani 1 1 d . . .
N3 N 0.4991(2) 0.2395(3) -0.3935(2) 0.0540(6) Uani 1 1 d . . .
O1 O -0.13552(16) 0.10905(16) 0.14661(15) 0.0389(4) Uani 1 1 d . . .
O2 O -0.05613(16) 0.28339(16) 0.21665(16) 0.0381(4) Uani 1 1 d . . .
O3 O -0.47820(17) 0.39874(19) 0.34270(18) 0.0508(5) Uani 1 1 d . . .
O4 O 0.11969(17) -0.07748(16) 0.09904(15) 0.0378(4) Uani 1 1 d . . .
O5 O 0.12753(18) 0.02946(15) 0.26428(15) 0.0402(4) Uani 1 1 d . . .
O6 O 0.11177(19) -0.35019(17) 0.41898(17) 0.0466(4) Uani 1 1 d . . .
O7 O 0.13851(16) 0.15406(16) -0.08044(16) 0.0404(4) Uani 1 1 d . . .
O8 O 0.26784(17) 0.23245(18) 0.02445(15) 0.0456(4) Uani 1 1 d . . .
O9 O 0.5678(2) 0.3086(2) -0.3238(2) 0.0703(6) Uani 1 1 d . . .
O10 O 0.1886(2) 0.31436(19) 0.29837(18) 0.0428(4) Uani 1 1 d . . .
C1 C -0.1522(2) 0.2184(2) 0.1976(2) 0.0303(5) Uani 1 1 d . . .
C2 C -0.2953(2) 0.2740(2) 0.2440(2) 0.0324(5) Uani 1 1 d . . .
C3 C -0.4175(2) 0.2289(2) 0.2232(2) 0.0398(6) Uani 1 1 d . . .
C4 C -0.3404(2) 0.3805(2) 0.3189(2) 0.0371(5) Uani 1 1 d . . .
C5 C -0.4363(3) 0.1151(3) 0.1493(3) 0.0571(8) Uani 1 1 d . . .
H5A H -0.4261 0.0338 0.1899 0.086 Uiso 1 1 calc R . .
H5B H -0.3664 0.1194 0.0673 0.086 Uiso 1 1 calc R . .
H5C H -0.5285 0.1188 0.1433 0.086 Uiso 1 1 calc R . .
C6 C -0.2727(3) 0.4735(3) 0.3779(3) 0.0497(7) Uani 1 1 d . . .
H6A H -0.2223 0.5394 0.3178 0.075 Uiso 1 1 calc R . .
H6B H -0.2083 0.4265 0.4083 0.075 Uiso 1 1 calc R . .
H6C H -0.3434 0.5155 0.4461 0.075 Uiso 1 1 calc R . .
C7 C 0.1209(2) -0.0754(2) 0.2066(2) 0.0302(5) Uani 1 1 d . . .
C8 C 0.1165(2) -0.2017(2) 0.2739(2) 0.0334(5) Uani 1 1 d . . .
C9 C 0.1007(3) -0.3320(2) 0.2334(2) 0.0381(5) Uani 1 1 d . . .
C10 C 0.1238(2) -0.2211(2) 0.3892(2) 0.0371(5) Uani 1 1 d . . .
C11 C 0.0924(3) -0.3759(3) 0.1130(3) 0.0559(7) Uani 1 1 d . . .
H11A H 0.0817 -0.4702 0.1152 0.084 Uiso 1 1 calc R . .
H11B H 0.1772 -0.3511 0.0464 0.084 Uiso 1 1 calc R . .
H11C H 0.0129 -0.3349 0.0997 0.084 Uiso 1 1 calc R . .
C12 C 0.1458(3) -0.1333(3) 0.4825(2) 0.0518(7) Uani 1 1 d . . .
H12A H 0.0565 -0.1127 0.5446 0.078 Uiso 1 1 calc R . .
H12B H 0.1907 -0.0531 0.4421 0.078 Uiso 1 1 calc R . .
H12C H 0.2046 -0.1768 0.5214 0.078 Uiso 1 1 calc R . .
C13 C 0.2470(2) 0.2049(2) -0.0751(2) 0.0340(5) Uani 1 1 d . . .
C14 C 0.3626(2) 0.2370(2) -0.1925(2) 0.0380(5) Uani 1 1 d . . .
C15 C 0.3778(3) 0.1989(3) -0.3136(2) 0.0482(6) Uani 1 1 d . . .
C16 C 0.4841(3) 0.3065(3) -0.2059(3) 0.0481(6) Uani 1 1 d . . .
C17 C 0.2847(4) 0.1268(4) -0.3639(3) 0.0754(10) Uani 1 1 d . . .
H17A H 0.3368 0.1009 -0.4476 0.113 Uiso 1 1 calc R . .
H17B H 0.2078 0.1828 -0.3638 0.113 Uiso 1 1 calc R . .
H17C H 0.2485 0.0496 -0.3131 0.113 Uiso 1 1 calc R . .
C18 C 0.5310(4) 0.3768(4) -0.1159(3) 0.0754(10) Uani 1 1 d . . .
H18A H 0.5706 0.3147 -0.0728 0.113 Uiso 1 1 calc R . .
H18B H 0.4520 0.4203 -0.0568 0.113 Uiso 1 1 calc R . .
H18C H 0.6010 0.4412 -0.1592 0.113 Uiso 1 1 calc R . .
H10A H 0.277(4) 0.319(3) 0.301(3) 0.077(11) Uiso 1 1 d . . .
H10B H 0.171(3) 0.396(3) 0.301(3) 0.052(9) Uiso 1 1 d . . .

loop_
_atom_site_aniso_label
_atom_site_aniso_U_11
_atom_site_aniso_U_22
_atom_site_aniso_U_33
_atom_site_aniso_U_23
_atom_site_aniso_U_13
_atom_site_aniso_U_12
Zn1 0.0257(2) 0.0263(2) 0.0280(2) -0.00290(14) -0.00973(15) -0.00011(14)
Zn2 0.02682(17) 0.02801(17) 0.03409(18) -0.00276(11) -0.01055(12) 0.00010(11)
N1 0.0315(11) 0.0524(14) 0.0707(16) -0.0137(11) -0.0204(11) 0.0088(10)
N2 0.0493(13) 0.0316(11) 0.0575(14) 0.0036(10) -0.0206(11) -0.0022(9)
N3 0.0491(14) 0.0654(15) 0.0340(12) 0.0030(11) 0.0023(10) 0.0007(11)
O1 0.0333(9) 0.0384(9) 0.0410(9) -0.0131(7) -0.0071(7) 0.0065(7)
O2 0.0271(8) 0.0386(9) 0.0507(10) -0.0080(7) -0.0159(7) 0.0043(7)
O3 0.0343(10) 0.0538(11) 0.0640(12) -0.0210(9) -0.0159(8) 0.0164(8)
O4 0.0451(9) 0.0379(9) 0.0353(9) -0.0011(7) -0.0201(7) 0.0056(7)
O5 0.0562(11) 0.0278(8) 0.0386(9) -0.0034(7) -0.0188(8) 0.0041(7)
O6 0.0544(11) 0.0380(10) 0.0447(10) 0.0109(8) -0.0143(8) 0.0033(8)
O7 0.0351(9) 0.0390(9) 0.0443(10) 0.0054(7) -0.0106(7) -0.0099(7)
O8 0.0371(9) 0.0586(11) 0.0357(10) -0.0013(8) -0.0057(7) -0.0122(8)
O9 0.0449(12) 0.0827(16) 0.0653(14) 0.0104(12) 0.0031(10) -0.0079(10)
O10 0.0388(10) 0.0350(10) 0.0627(12) -0.0173(8) -0.0272(9) 0.0072(8)
C1 0.0280(11) 0.0326(12) 0.0291(11) 0.0011(9) -0.0085(9) 0.0044(9)
C2 0.0301(12) 0.0340(12) 0.0328(12) -0.0025(9) -0.0107(9) 0.0048(9)
C3 0.0297(12) 0.0440(14) 0.0460(14) -0.0042(11) -0.0135(10) 0.0043(10)
C4 0.0300(12) 0.0401(13) 0.0404(13) -0.0034(10) -0.0111(10) 0.0077(10)
C5 0.0446(16) 0.0555(17) 0.080(2) -0.0219(15) -0.0321(15) 0.0065(13)
C6 0.0475(15) 0.0453(15) 0.0578(17) -0.0165(12) -0.0196(13) 0.0096(12)
C7 0.0255(11) 0.0293(11) 0.0348(12) -0.0023(9) -0.0090(9) 0.0035(9)
C8 0.0328(12) 0.0309(12) 0.0358(12) 0.0004(9) -0.0110(10) 0.0035(9)
C9 0.0383(13) 0.0286(12) 0.0506(15) 0.0007(10) -0.0195(11) 0.0010(10)
C10 0.0359(13) 0.0365(13) 0.0359(13) -0.0006(10) -0.0088(10) 0.0074(10)
C11 0.077(2) 0.0365(14) 0.071(2) -0.0090(13) -0.0464(17) 0.0038(13)
C12 0.0693(19) 0.0509(16) 0.0351(14) -0.0079(12) -0.0179(13) 0.0183(14)
C13 0.0320(12) 0.0295(11) 0.0363(13) 0.0015(9) -0.0067(10) 0.0005(9)
C14 0.0323(12) 0.0351(13) 0.0402(14) 0.0030(10) -0.0045(10) -0.0005(9)
C15 0.0526(16) 0.0463(15) 0.0383(15) 0.0037(11) -0.0067(12) 0.0023(12)
C16 0.0328(13) 0.0501(15) 0.0518(16) 0.0055(12) -0.0028(12) -0.0040(11)
C17 0.088(3) 0.088(3) 0.0486(18) 0.0005(17) -0.0218(17) -0.023(2)
C18 0.054(2) 0.092(3) 0.073(2) -0.0003(19) -0.0128(17) -0.0337(18)

loop_
_atom_type_symbol
_atom_type_description
_atom_type_scat_dispersion_real
_atom_type_scat_dispersion_imag
_atom_type_scat_source
C C 0.0033 0.0016 'International Tables Vol C Tables 4.2.6.8 and 6.1.1.4'
H H 0.0000 0.0000 'International Tables Vol C Tables 4.2.6.8 and 6.1.1.4'
N N 0.0061 0.0033 'International Tables Vol C Tables 4.2.6.8 and 6.1.1.4'
O O 0.0106 0.0060 'International Tables Vol C Tables 4.2.6.8 and 6.1.1.4'
Zn Zn 0.2839 1.4301 'International Tables Vol C Tables 4.2.6.8 and 6.1.1.4'

loop_
_geom_angle_atom_site_label_1
_geom_angle_atom_site_label_2
_geom_angle_atom_site_label_3
_geom_angle
_geom_angle_site_symmetry_1
_geom_angle_site_symmetry_3
_geom_angle_publ_flag
O4 Zn1 O4 180.00(10) 2 . ?
O4 Zn1 O7 94.73(8) 2 2 ?
O4 Zn1 O7 85.27(8) . 2 ?
O4 Zn1 O7 85.27(8) 2 . ?
O4 Zn1 O7 94.73(8) . . ?
O7 Zn1 O7 180.00(11) 2 . ?
O4 Zn1 O1 84.06(8) 2 . ?
O4 Zn1 O1 95.94(8) . . ?
O7 Zn1 O1 83.88(8) 2 . ?
O7 Zn1 O1 96.12(8) . . ?
O4 Zn1 O1 95.94(8) 2 2 ?
O4 Zn1 O1 84.06(8) . 2 ?
O7 Zn1 O1 96.12(8) 2 2 ?
O7 Zn1 O1 83.88(8) . 2 ?
O1 Zn1 O1 180.0 . 2 ?
O8 Zn2 O2 116.82(8) . . ?
O8 Zn2 O5 116.93(8) . . ?
O2 Zn2 O5 117.15(7) . . ?
O8 Zn2 O10 103.33(9) . . ?
O2 Zn2 O10 97.30(8) . . ?
O5 Zn2 O10 99.79(9) . . ?
C3 N1 O3 106.21(19) . . ?
C9 N2 O6 106.7(2) . . ?
C15 N3 O9 106.6(2) . . ?
C1 O1 Zn1 143.61(15) . . ?
C1 O2 Zn2 119.00(15) . . ?
C4 O3 N1 108.69(18) . . ?
C7 O4 Zn1 138.01(15) . . ?
C7 O5 Zn2 119.88(15) . . ?
C10 O6 N2 108.48(18) . . ?
C13 O7 Zn1 140.09(16) . . ?
C13 O8 Zn2 121.74(15) . . ?
C16 O9 N3 107.9(2) . . ?
O1 C1 O2 124.8(2) . . ?
O1 C1 C2 118.02(19) . . ?
O2 C1 C2 117.2(2) . . ?
C4 C2 C3 104.4(2) . . ?
C4 C2 C1 127.3(2) . . ?
C3 C2 C1 128.3(2) . . ?
N1 C3 C2 111.2(2) . . ?
N1 C3 C5 118.7(2) . . ?
C2 C3 C5 130.1(2) . . ?
O3 C4 C2 109.5(2) . . ?
O3 C4 C6 115.9(2) . . ?
C2 C4 C6 134.6(2) . . ?
O4 C7 O5 124.5(2) . . ?
O4 C7 C8 118.7(2) . . ?
O5 C7 C8 116.8(2) . . ?
C10 C8 C9 104.2(2) . . ?
C10 C8 C7 127.9(2) . . ?
C9 C8 C7 127.8(2) . . ?
N2 C9 C8 110.8(2) . . ?
N2 C9 C11 119.3(2) . . ?
C8 C9 C11 129.9(2) . . ?
O6 C10 C8 109.8(2) . . ?
O6 C10 C12 115.9(2) . . ?
C8 C10 C12 134.2(2) . . ?
O7 C13 O8 125.0(2) . . ?
O7 C13 C14 118.7(2) . . ?
O8 C13 C14 116.3(2) . . ?
C16 C14 C15 104.7(2) . . ?
C16 C14 C13 127.0(2) . . ?
C15 C14 C13 128.3(2) . . ?
N3 C15 C14 110.7(3) . . ?
N3 C15 C17 117.1(3) . . ?
C14 C15 C17 132.2(3) . . ?
O9 C16 C14 110.1(3) . . ?
O9 C16 C18 117.8(2) . . ?
C14 C16 C18 132.0(3) . . ?

loop_
_geom_bond_atom_site_label_1
_geom_bond_atom_site_label_2
_geom_bond_distance
_geom_bond_site_symmetry_2
_geom_bond_publ_flag
Zn1 O4 2.0690(18) 2 ?
Zn1 O4 2.0690(18) . ?
Zn1 O7 2.0784(18) 2 ?
Zn1 O7 2.0784(18) . ?
Zn1 O1 2.0896(18) . ?
Zn1 O1 2.0896(18) 2 ?
Zn2 O8 1.9307(19) . ?
Zn2 O2 1.9391(19) . ?
Zn2 O5 1.9415(19) . ?
Zn2 O10 1.9980(19) . ?
N1 C3 1.301(3) . ?
N1 O3 1.408(3) . ?
N2 C9 1.296(3) . ?
N2 O6 1.407(3) . ?
N3 C15 1.313(3) . ?
N3 O9 1.421(3) . ?
O1 C1 1.244(3) . ?
O2 C1 1.259(3) . ?
O3 C4 1.338(3) . ?
O4 C7 1.236(3) . ?
O5 C7 1.274(3) . ?
O6 C10 1.340(3) . ?
O7 C13 1.236(3) . ?
O8 C13 1.265(3) . ?
O9 C16 1.320(3) . ?
C1 C2 1.471(3) . ?
C2 C4 1.365(3) . ?
C2 C3 1.418(3) . ?
C3 C5 1.493(4) . ?
C4 C6 1.470(4) . ?
C7 C8 1.473(3) . ?
C8 C10 1.358(3) . ?
C8 C9 1.434(3) . ?
C9 C11 1.486(4) . ?
C10 C12 1.478(4) . ?
C13 C14 1.475(3) . ?
C14 C16 1.380(4) . ?
C14 C15 1.401(4) . ?
C15 C17 1.467(4) . ?
C16 C18 1.471(5) . ?
